data_7024218
loop_
_publ_author_name
'Di Nicola, Corrado'
Effendy,
'Marchetti, Fabio'
'Nervi, Carlo'
'Pettinari, Claudio'
'Robinson, Ward T.'
'Sobolev, Alexandre N.'
'White, Allan H.'

_publ_section_title
;
 Syntheses, structures and spectroscopy of uni- and bi-dentate nitrogen
 base complexes of silver(I) trifluoromethanesulfonate.
;
_journal_issue 3
_journal_name_full 'Dalton transactions (Cambridge, England : 2003)'
_journal_page_first 908
_journal_page_last 922
_journal_paper_doi 10.1039/b913173f
_journal_volume 39
_journal_year 2010
_chemical_formula_sum 'C19 H14 Ag F3 N2 O3 S'
_chemical_formula_weight 515.26
_space_group_IT_number 2
_symmetry_cell_setting triclinic
_symmetry_space_group_name_Hall '-P 1'
_symmetry_space_group_name_H-M 'P -1'
_cell_angle_alpha 110.4310(10)
_cell_angle_beta 92.1970(10)
_cell_angle_gamma 111.8390(10)
_cell_formula_units_Z 2
_cell_length_a 8.4180(6)
_cell_length_b 10.9435(8)
_cell_length_c 11.9215(8)
_cell_measurement_reflns_used 6730
_cell_measurement_temperature 150
_cell_volume 937.26(12)
_computing_cell_refinement 'Siemens SAINT (Siemens, 1995)'
_computing_data_collection 'Siemens SMART (Siemens, 1995)'
_computing_data_reduction 'xtal ADDREF SORTRF'
_computing_molecular_graphics xtal
_computing_publication_material 'xtal BONDLA CIFIO'
_computing_structure_refinement 'xtal CRYLSQ'
_computing_structure_solution xtal
_diffrn_ambient_temperature 150
_diffrn_measurement_device_type
;
Bruker SMART CCD diffractometer
;
_diffrn_measurement_method '\w scans'
_diffrn_radiation_detector 'CCD area detector'
_diffrn_radiation_monochromator graphite
_diffrn_radiation_source 'sealed tube'
_diffrn_radiation_type 'Mo K\a'
_diffrn_radiation_wavelength .71073
_diffrn_reflns_av_R_equivalents .027
_diffrn_reflns_av_sigmaI/netI .062
_diffrn_reflns_limit_h_max 14
_diffrn_reflns_limit_h_min -14
_diffrn_reflns_limit_k_max 17
_diffrn_reflns_limit_k_min -18
_diffrn_reflns_limit_l_max 19
_diffrn_reflns_limit_l_min 0
_diffrn_reflns_number 17951
_diffrn_reflns_theta_max 36.91
_diffrn_reflns_theta_min 1.86
_diffrn_standards_decay_% 0
_exptl_absorpt_coefficient_mu 1.24
_exptl_absorpt_correction_T_max 1.00
_exptl_absorpt_correction_T_min .784
_exptl_absorpt_correction_type multi-scan
_exptl_absorpt_process_details
;
SADABS; Sheldrick, 1996
;
_exptl_crystal_colour colourless
_exptl_crystal_density_diffrn 1.826
_exptl_crystal_density_method 'not measured'
_exptl_crystal_description plate
_exptl_crystal_F_000 512
_exptl_crystal_size_max .45
_exptl_crystal_size_mid .35
_exptl_crystal_size_min .1
_refine_diff_density_max 3.797
_refine_diff_density_min -.875
_refine_ls_goodness_of_fit_all 1.042
_refine_ls_goodness_of_fit_ref 1.113
_refine_ls_hydrogen_treatment refall
_refine_ls_matrix_type full
_refine_ls_number_constraints 0
_refine_ls_number_parameters 318
_refine_ls_number_reflns 6870
_refine_ls_number_restraints 0
_refine_ls_R_factor_all .061
_refine_ls_R_factor_gt .043
_refine_ls_shift/su_max .012
_refine_ls_shift/su_mean .00006
_refine_ls_structure_factor_coef F
_refine_ls_weighting_scheme calc
_refine_ls_wR_factor_all .053
_refine_ls_wR_factor_ref .049
_reflns_d_resolution_high .592
_reflns_d_resolution_low 10.937
_reflns_Friedel_coverage 0
_reflns_limit_h_max 14
_reflns_limit_h_min 0
_reflns_limit_k_max 16
_reflns_limit_k_min -18
_reflns_limit_l_max 19
_reflns_limit_l_min -19
_reflns_number_gt 6870
_reflns_number_total 8918
_reflns_threshold_expression 'F > 4.00 sig(F )'
_cod_data_source_file b913173f.txt
_cod_data_source_block cmpnd04
_cod_original_sg_symbol_Hall -p_1
_cod_original_sg_symbol_H-M P_-1
_cod_original_formula_sum 'C19 H14 Ag1 F3 N2 O3 S1'
_cod_database_code 7024218

loop_
_symmetry_equiv_pos_as_xyz
+x,+y,+z
-x,-y,-z

loop_
_atom_site_label
_atom_site_fract_x
_atom_site_fract_y
_atom_site_fract_z
_atom_site_U_iso_or_equiv
_atom_site_adp_type
_atom_site_occupancy
Ag .12548(3) .43516(2) .051863(18) .03050(8) Uani 1.00000
S -.20250(8) .05977(6) -.19230(5) .02406(18) Uani 1.00000
O1 -.1127(3) .2104(2) -.16631(18) .0324(6) Uani 1.00000
O2 -.3739(3) .0174(2) -.1649(2) .0462(9) Uani 1.00000
O3 -.0972(4) -.0008(3) -.1543(2) .0555(11) Uani 1.00000
C0 -.2409(5) -.0243(3) -.3575(3) .0394(11) Uani 1.00000
F1 -.3345(4) .0228(3) -.4096(2) .0790(13) Uani 1.00000
F2 -.0938(4) -.0021(3) -.3993(2) .0689(11) Uani 1.00000
F3 -.3311(3) -.1662(2) -.3964(2) .0568(9) Uani 1.00000
N11 .3042(2) .5348(2) -.04523(16) .0215(6) Uani 1.00000
C12 .3645(3) .6755(3) -.0106(2) .0263(8) Uani 1.00000
C13 .4910(3) .7535(3) -.0614(2) .0291(8) Uani 1.00000
C14 .5608(3) .6842(3) -.1497(2) .0276(8) Uani 1.00000
C14a .5019(3) .5329(2) -.18843(19) .0210(6) Uani 1.00000
C15 .5713(3) .4530(3) -.2781(2) .0287(8) Uani 1.00000
C16 .5122(4) .3085(3) -.3125(2) .0328(9) Uani 1.00000
C17 .3793(4) .2371(3) -.2610(2) .0311(9) Uani 1.00000
C18 .3094(3) .3104(3) -.1739(2) .0252(7) Uani 1.00000
C18a .3716(3) .4612(2) -.13503(19) .0197(6) Uani 1.00000
N21 -.0230(3) .3427(2) .16652(18) .0250(6) Uani 1.00000
C22 -.0732(3) .2035(3) .1376(2) .0298(8) Uani 1.00000
C23 -.1807(4) .1291(3) .1999(3) .0333(9) Uani 1.00000
C24 -.2381(3) .2007(3) .2958(2) .0304(8) Uani 1.00000
C24a -.1849(3) .3500(3) .3318(2) .0234(7) Uani 1.00000
C25 -.2372(4) .4319(3) .4316(2) .0308(9) Uani 1.00000
C26 -.1809(4) .5762(3) .4646(2) .0352(10) Uani 1.00000
C27 -.0707(4) .6441(3) .3994(2) .0328(9) Uani 1.00000
C28 -.0183(3) .5683(3) .3012(2) .0274(8) Uani 1.00000
C28a -.0746(3) .4189(2) .2655(2) .0211(6) Uani 1.00000
H12 .315(4) .727(4) .055(3) .033(8) Uiso 1.00000
H13 .528(5) .844(4) -.038(4) .049(11) Uiso 1.00000
H14 .639(4) .727(3) -.178(3) .026(8) Uiso 1.00000
H15 .667(4) .505(4) -.316(3) .033(8) Uiso 1.00000
H16 .551(5) .259(4) -.375(3) .042(10) Uiso 1.00000
H17 .336(4) .145(4) -.282(3) .030(8) Uiso 1.00000
H18 .223(4) .265(3) -.146(3) .024(7) Uiso 1.00000
H22 -.034(4) .153(3) .067(3) .028(8) Uiso 1.00000
H23 -.211(5) .035(4) .176(3) .045(10) Uiso 1.00000
H24 -.310(5) .155(4) .340(3) .042(10) Uiso 1.00000
H25 -.313(5) .388(4) .468(4) .053(11) Uiso 1.00000
H26 -.218(5) .632(4) .527(3) .037(9) Uiso 1.00000
H27 -.037(5) .734(4) .420(4) .053(12) Uiso 1.00000
H28 .055(5) .616(4) .261(3) .038(9) Uiso 1.00000

loop_
_atom_site_aniso_label
_atom_site_aniso_U_11
_atom_site_aniso_U_22
_atom_site_aniso_U_33
_atom_site_aniso_U_12
_atom_site_aniso_U_13
_atom_site_aniso_U_23
Ag .02710(9) .04905(13) .02872(9) .02069(8) .01521(7) .02384(8)
S .0269(3) .0219(2) .0262(2) .0125(2) .0096(2) .0094(2)
O1 .0324(9) .0224(8) .0353(9) .0051(7) .0118(7) .0094(7)
O2 .0369(11) .0295(10) .0593(14) .0062(8) .0270(10) .0091(10)
O3 .0823(19) .0635(16) .0433(12) .0557(15) .0067(12) .0191(12)
C0 .0560(18) .0318(13) .0295(12) .0201(13) .0093(12) .0086(11)
F1 .131(2) .0698(16) .0399(11) .0588(17) -.0181(13) .0097(11)
F2 .0917(18) .0611(14) .0531(13) .0309(13) .0501(13) .0184(11)
F3 .0739(15) .0294(9) .0459(11) .0162(10) .0042(10) -.0029(8)
N11 .0213(8) .0289(9) .0190(7) .0134(7) .0063(6) .0110(7)
C12 .0285(11) .0297(11) .0239(10) .0176(9) .0040(8) .0082(9)
C13 .0330(12) .0237(11) .0316(12) .0123(10) .0024(9) .0116(9)
C14 .0302(11) .0274(11) .0262(10) .0087(9) .0043(9) .0154(9)
C14a .0196(8) .0272(10) .0187(8) .0090(8) .0063(7) .0123(8)
C15 .0274(11) .0394(13) .0220(10) .0151(10) .0106(8) .0131(9)
C16 .0350(13) .0389(14) .0251(11) .0207(11) .0094(9) .0070(10)
C17 .0372(13) .0261(12) .0301(12) .0151(10) .0043(10) .0089(9)
C18 .0246(10) .0258(11) .0274(10) .0095(8) .0063(8) .0135(9)
C18a .0176(8) .0254(10) .0201(8) .0102(7) .0056(7) .0118(8)
N21 .0236(8) .0351(10) .0232(8) .0156(8) .0086(7) .0148(8)
C22 .0305(11) .0359(13) .0281(11) .0192(10) .0089(9) .0120(10)
C23 .0353(13) .0279(12) .0371(13) .0131(10) .0073(10) .0130(10)
C24 .0277(11) .0308(12) .0338(12) .0083(9) .0086(9) .0176(10)
C24a .0212(9) .0293(11) .0227(9) .0105(8) .0066(7) .0133(8)
C25 .0329(12) .0413(14) .0238(10) .0182(11) .0123(9) .0153(10)
C26 .0441(15) .0421(15) .0241(11) .0265(13) .0076(10) .0087(10)
C27 .0418(14) .0277(12) .0297(12) .0173(11) .0017(10) .0095(10)
C28 .0291(11) .0285(11) .0284(11) .0111(9) .0051(9) .0162(9)
C28a .0189(8) .0285(10) .0202(9) .0110(8) .0055(7) .0131(8)

loop_
_atom_type_symbol
_atom_type_oxidation_number
_atom_type_number_in_cell
_atom_type_scat_dispersion_real
_atom_type_scat_dispersion_imag
_atom_type_scat_source
C 0 38 .002 .002 'Int Tables Vol IV Tables 2.2B and 2.3.1'
H 0 28 0 0 'Int Tables Vol IV Tables 2.2B and 2.3.1'
Ag 0 2 -1.085 1.101 'Int Tables Vol IV Tables 2.2B and 2.3.1'
F 0 6 .014 .01 'Int Tables Vol IV Tables 2.2B and 2.3.1'
N 0 4 .004 .003 'Int Tables Vol IV Tables 2.2B and 2.3.1'
O 0 6 .008 .006 'Int Tables Vol IV Tables 2.2B and 2.3.1'
S 0 2 .11 .124 'Int Tables Vol IV Tables 2.2B and 2.3.1'

loop_
_geom_angle_atom_site_label_1
_geom_angle_atom_site_label_2
_geom_angle_atom_site_label_3
_geom_angle_site_symmetry_3
_geom_angle
O1 Ag N11 . 94.10(6)
O1 Ag N21 . 92.07(6)
O1 Ag Ag '2 565' 71.88(5)
N11 Ag N21 . 172.22(8)
N11 Ag Ag '2 565' 82.93(7)
N21 Ag Ag '2 565' 103.53(7)
O1 S O2 . 114.88(14)
O1 S O3 . 114.36(14)
O1 S C0 . 103.72(14)
O2 S O3 . 114.96(18)
O2 S C0 . 103.76(15)
O3 S C0 . 102.99(17)
Ag O1 S . 128.59(13)
S C0 F1 . 111.5(3)
S C0 F2 . 112.1(2)
S C0 F3 . 110.8(2)
F1 C0 F2 . 108.2(3)
F1 C0 F3 . 106.6(3)
F2 C0 F3 . 107.2(3)
Ag N11 C12 . 118.64(17)
Ag N11 C18a . 122.88(17)
C12 N11 C18a . 118.2(2)
N11 C12 C13 . 123.7(2)
N11 C12 H12 . 117(2)
C13 C12 H12 . 120(2)
C12 C13 C14 . 119.6(3)
C12 C13 H13 . 123(3)
C14 C13 H13 . 118(3)
C13 C14 C14a . 118.7(2)
C13 C14 H14 . 122(2)
C14a C14 H14 . 119(2)
C14 C14a C15 . 122.2(2)
C14 C14a C18a . 118.6(2)
C15 C14a C18a . 119.2(2)
C14a C15 C16 . 120.5(3)
C14a C15 H15 . 119(2)
C16 C15 H15 . 120(2)
C15 C16 C17 . 120.0(3)
C15 C16 H16 . 119(3)
C17 C16 H16 . 121(2)
C16 C17 C18 . 121.3(3)
C16 C17 H17 . 123(2)
C18 C17 H17 . 116(2)
C17 C18 C18a . 119.6(2)
C17 C18 H18 . 121(2)
C18a C18 H18 . 120(2)
N11 C18a C14a . 121.2(2)
N11 C18a C18 . 119.4(2)
C14a C18a C18 . 119.4(2)
Ag N21 C22 . 118.12(18)
Ag N21 C28a . 123.50(19)
C22 N21 C28a . 118.3(2)
N21 C22 C23 . 123.4(3)
N21 C22 H22 . 116(2)
C23 C22 H22 . 120(2)
C22 C23 C24 . 119.6(3)
C22 C23 H23 . 120(3)
C24 C23 H23 . 121(3)
C23 C24 C24a . 119.1(3)
C23 C24 H24 . 122(2)
C24a C24 H24 . 119(2)
C24 C24a C25 . 122.3(3)
C24 C24a C28a . 118.4(2)
C25 C24a C28a . 119.3(2)
C24a C25 C26 . 120.5(3)
C24a C25 H25 . 119(3)
C26 C25 H25 . 120(3)
C25 C26 C27 . 120.0(3)
C25 C26 H26 . 122(2)
C27 C26 H26 . 117(2)
C26 C27 C28 . 121.3(3)
C26 C27 H27 . 120(3)
C28 C27 H27 . 119(3)
C27 C28 C28a . 119.7(3)
C27 C28 H28 . 119(2)
C28a C28 H28 . 121(2)
N21 C28a C24a . 121.1(2)
N21 C28a C28 . 119.8(2)
C24a C28a C28 . 119.1(2)

loop_
_geom_bond_atom_site_label_1
_geom_bond_atom_site_label_2
_geom_bond_site_symmetry_2
_geom_bond_distance
Ag O1 . 2.8807(16)
Ag N11 . 2.142(2)
Ag N21 . 2.147(2)
Ag Ag '2 565' 3.3559(4)
S O1 . 1.443(2)
S O2 . 1.431(3)
S O3 . 1.430(4)
S C0 . 1.815(3)
C0 F1 . 1.327(6)
C0 F2 . 1.323(5)
C0 F3 . 1.340(3)
N11 C12 . 1.326(3)
N11 C18a . 1.379(3)
C12 C13 . 1.401(4)
C12 H12 . 1.00(4)
C13 C14 . 1.360(4)
C13 H13 . .85(4)
C14 C14a . 1.428(4)
C14 H14 . .82(3)
C14a C15 . 1.423(4)
C14a C18a . 1.410(3)
C15 C16 . 1.365(4)
C15 H15 . 1.02(4)
C16 C17 . 1.405(4)
C16 H16 . .91(4)
C17 C18 . 1.372(4)
C17 H17 . .87(4)
C18 C18a . 1.419(4)
C18 H18 . .87(3)
N21 C22 . 1.327(4)
N21 C28a . 1.378(3)
C22 C23 . 1.398(4)
C22 H22 . .98(3)
C23 C24 . 1.361(4)
C23 H23 . .90(4)
C24 C24a . 1.416(4)
C24 H24 . .94(4)
C24a C25 . 1.415(4)
C24a C28a . 1.418(4)
C25 C26 . 1.367(5)
C25 H25 . .87(5)
C26 C27 . 1.401(5)
C26 H26 . .93(4)
C27 C28 . 1.373(4)
C27 H27 . .85(5)
C28 C28a . 1.415(4)
C28 H28 . .92(4)
